data_7230358
loop_
_publ_author_name
'Alapour, S.'
'Zamisa, S. J.'
'Silva, J. R. A.'
'Alves, C. N.'
'Omondi, B.'
'Ramjugernath, D.'
'Koorbanally, N. A.'

_publ_section_title
;
 Investigations into the flexibility of the 3D structure and rigid
 backbone of quinoline by fluorine addition to enhance its blue emission
;
_journal_issue 16
_journal_name_full CrystEngComm
_journal_page_first 2316
_journal_paper_doi 10.1039/C8CE00094H
_journal_volume 20
_journal_year 2018
_chemical_formula_moiety 'C23 H20 F3 N'
_chemical_formula_sum 'C23 H20 F3 N'
_chemical_formula_weight 367.40
_space_group_crystal_system triclinic
_space_group_IT_number 2
_space_group_name_Hall '-P 1'
_space_group_name_H-M_alt 'P -1'
_symmetry_space_group_name_Hall '-P 1'
_symmetry_space_group_name_H-M 'P -1'
_atom_sites_solution_hydrogens geom
_audit_creation_method SHELXL-2014
_audit_update_record
;
2017-11-10 deposited with the CCDC.
2018-03-23 downloaded from the CCDC.
;
_cell_angle_alpha 109.808(2)
_cell_angle_beta 90.168(2)
_cell_angle_gamma 90.052(2)
_cell_formula_units_Z 8
_cell_length_a 10.7741(5)
_cell_length_b 16.4781(7)
_cell_length_c 22.9605(10)
_cell_measurement_reflns_used 9930
_cell_measurement_temperature 100(2)
_cell_measurement_theta_max 28.56
_cell_measurement_theta_min 2.30
_cell_volume 3835.1(3)
_computing_cell_refinement 'SAINT-plus (Bruker, 2008)'
_computing_data_collection 'APEX2 (Bruker, 2008)'
_computing_data_reduction 'SAINT-Plus and XPREP (Bruker, 2008)'
_computing_molecular_graphics 'ORTEP3 (Farrugia, 2012)'
_computing_publication_material 'WinGX (Farrugia, 2012)'
_computing_structure_refinement 'SHELXL-2014 (Sheldrick, 2014)'
_computing_structure_solution 'SHELXL-2014 (Sheldrick, 2014)'
_diffrn_ambient_temperature 100(2)
_diffrn_measured_fraction_theta_full 1.000
_diffrn_measured_fraction_theta_max 0.926
_diffrn_measurement_device_type 'Bruker APEX-II CCD'
_diffrn_measurement_method '\f and \w scans'
_diffrn_radiation_monochromator graphite
_diffrn_radiation_source 'sealed tube'
_diffrn_radiation_type MoK\a
_diffrn_radiation_wavelength 0.71073
_diffrn_reflns_av_R_equivalents 0.0282
_diffrn_reflns_av_unetI/netI 0.0375
_diffrn_reflns_Laue_measured_fraction_full 1.000
_diffrn_reflns_Laue_measured_fraction_max 0.926
_diffrn_reflns_limit_h_max 14
_diffrn_reflns_limit_h_min -13
_diffrn_reflns_limit_k_max 22
_diffrn_reflns_limit_k_min -22
_diffrn_reflns_limit_l_max 30
_diffrn_reflns_limit_l_min -31
_diffrn_reflns_number 59847
_diffrn_reflns_point_group_measured_fraction_full 1.000
_diffrn_reflns_point_group_measured_fraction_max 0.926
_diffrn_reflns_theta_full 25.242
_diffrn_reflns_theta_max 29.136
_diffrn_reflns_theta_min 1.313
_exptl_absorpt_coefficient_mu 0.094
_exptl_absorpt_correction_T_max 0.996
_exptl_absorpt_correction_T_min 0.960
_exptl_absorpt_correction_type multi-scan
_exptl_absorpt_process_details 'SADABS (Bruker, 2012)'
_exptl_crystal_colour colourless
_exptl_crystal_density_diffrn 1.273
_exptl_crystal_description block
_exptl_crystal_F_000 1536
_exptl_crystal_size_max 0.310
_exptl_crystal_size_mid 0.220
_exptl_crystal_size_min 0.160
_refine_diff_density_max 0.753
_refine_diff_density_min -0.573
_refine_diff_density_rms 0.050
_refine_ls_extinction_method none
_refine_ls_goodness_of_fit_ref 1.035
_refine_ls_hydrogen_treatment constr
_refine_ls_matrix_type full
_refine_ls_number_parameters 1033
_refine_ls_number_reflns 18490
_refine_ls_number_restraints 63
_refine_ls_restrained_S_all 1.152
_refine_ls_R_factor_all 0.0753
_refine_ls_R_factor_gt 0.0558
_refine_ls_shift/su_max 0.003
_refine_ls_shift/su_mean 0.000
_refine_ls_structure_factor_coef Fsqd
_refine_ls_weighting_details 'w=1/[\s^2^(Fo^2^)+(0.0639P)^2^+2.1551P] where P=(Fo^2^+2Fc^2^)/3'
_refine_ls_weighting_scheme calc
_refine_ls_wR_factor_gt 0.1317
_refine_ls_wR_factor_ref 0.1443
_reflns_Friedel_coverage 0.000
_reflns_number_gt 14779
_reflns_number_total 18490
_reflns_threshold_expression 'I > 2\s(I)'
_cod_data_source_file c8ce00094h2.cif
_cod_data_source_block 4L
_cod_depositor_comments 'Adding full bibliography for 7230349--7230358.cif.'
_cod_database_code 7230358
_shelx_space_group_comment
;
The symmetry employed for this shelxl refinement is uniquely defined
by the following loop, which should always be used as a source of
symmetry information in preference to the above space-group names.
They are only intended as comments.
;
_shelx_estimated_absorpt_t_min 0.971
_shelx_estimated_absorpt_t_max 0.985

loop_
_space_group_symop_operation_xyz
'x, y, z'
'-x, -y, -z'

loop_
_atom_site_label
_atom_site_type_symbol
_atom_site_fract_x
_atom_site_fract_y
_atom_site_fract_z
_atom_site_U_iso_or_equiv
_atom_site_adp_type
_atom_site_occupancy
_atom_site_site_symmetry_order
_atom_site_calc_flag
_atom_site_refinement_flags_posn
_atom_site_refinement_flags_adp
_atom_site_refinement_flags_occupancy
_atom_site_disorder_assembly
_atom_site_disorder_group
C11 C -0.0462(3) -0.12556(15) 0.21709(13) 0.0385(6) Uani 1 1 d . . . . .
H11A H -0.117732 -0.151603 0.190987 0.058 Uiso 1 1 calc R U . . .
H11B H -0.050762 -0.137657 0.255976 0.058 Uiso 1 1 calc R U . . .
H11C H 0.030569 -0.149931 0.195384 0.058 Uiso 1 1 calc R U . . .
F11A F 0.5498(4) 0.5978(2) 0.12515(18) 0.0788(10) Uani 0.715(4) 1 d . U P A 1
F10A F 0.7201(3) 0.5301(2) 0.10391(16) 0.0652(8) Uani 0.715(4) 1 d . U P A 1
F12A F 0.5640(4) 0.4841(2) 0.04796(12) 0.0793(12) Uani 0.715(4) 1 d . . P A 1
F7A F 0.0769(5) -0.12378(16) -0.01511(14) 0.0907(16) Uani 0.715(4) 1 d . . P A 1
F9A F 0.1803(3) -0.20268(18) 0.01899(15) 0.0752(10) Uani 0.715(4) 1 d . U P A 1
F8A F 0.0032(4) -0.1704(3) 0.05289(17) 0.0920(11) Uani 0.715(4) 1 d . U P A 1
F11B F 0.6924(6) 0.5785(5) 0.1343(3) 0.0582(19) Uani 0.285(4) 1 d D U P A 2
F12B F 0.5142(5) 0.5649(5) 0.0959(3) 0.0484(17) Uani 0.285(4) 1 d D U P A 2
F10B F 0.6532(9) 0.4749(5) 0.0531(4) 0.093(3) Uani 0.285(4) 1 d D U P A 2
F7B F 0.1638(8) -0.1583(5) -0.0123(4) 0.070(2) Uani 0.285(4) 1 d . U P A 2
F9B F 0.0939(7) -0.2078(4) 0.0520(3) 0.0459(16) Uani 0.285(4) 1 d . U P A 2
F8B F -0.0170(6) -0.1294(4) 0.0260(3) 0.0500(17) Uani 0.285(4) 1 d . U P A 2
C27 C 0.74095(19) 0.40648(13) 0.32993(10) 0.0205(4) Uani 1 1 d . . . . .
C50 C 0.23648(19) 0.07912(13) 0.18188(10) 0.0212(4) Uani 1 1 d . . . . .
C33 C 0.74993(19) 0.49268(12) 0.32995(9) 0.0195(4) Uani 1 1 d . . . . .
C55 C 0.2499(2) -0.00741(13) 0.18098(10) 0.0214(4) Uani 1 1 d . . . . .
C12 C 0.0798(2) 0.26229(14) 0.36707(10) 0.0268(5) Uani 1 1 d . . . . .
C32 C 0.7983(2) 0.50842(13) 0.27685(10) 0.0220(4) Uani 1 1 d . . . . .
C53 C 0.3553(2) 0.04563(15) 0.27950(11) 0.0271(5) Uani 1 1 d . . . . .
H53 H 0.396917 0.035453 0.312900 0.032 Uiso 1 1 calc R U . . .
C25 C 0.6540(2) 0.46425(14) 0.43239(10) 0.0236(4) Uani 1 1 d . . . . .
H25 H 0.620791 0.457891 0.468903 0.028 Uiso 1 1 calc R U . . .
C13 C 0.0870(2) 0.33809(14) 0.37720(10) 0.0260(5) Uani 1 1 d . . . . .
C31 C 0.8383(2) 0.43960(14) 0.22810(10) 0.0250(4) Uani 1 1 d . . . . .
H31 H 0.872349 0.449558 0.193004 0.030 Uiso 1 1 calc R U . . .
C49 C 0.1736(2) 0.09248(13) 0.13107(10) 0.0229(4) Uani 1 1 d . . . . .
C64 C 0.1180(2) 0.50657(13) 0.12847(10) 0.0230(4) Uani 1 1 d . . . . .
C24 C 0.6686(2) 0.54631(13) 0.42736(10) 0.0222(4) Uani 1 1 d . . . . .
C39 C 0.6399(2) 0.14493(14) 0.37497(11) 0.0259(5) Uani 1 1 d . . . . .
C54 C 0.3088(2) -0.02327(14) 0.23186(11) 0.0248(4) Uani 1 1 d . . . . .
C59 C 0.1352(2) 0.25120(14) 0.13396(10) 0.0245(4) Uani 1 1 d . . . . .
C17 C 0.1073(2) 0.60812(13) 0.40821(10) 0.0218(4) Uani 1 1 d . . . . .
C51 C 0.2834(2) 0.14777(13) 0.23287(10) 0.0233(4) Uani 1 1 d . . . . .
H51 H 0.273639 0.205694 0.234274 0.028 Uiso 1 1 calc R U . . .
C47 C 0.1513(2) -0.06009(13) 0.08725(10) 0.0249(5) Uani 1 1 d . . . . .
C4 C 0.0136(2) 0.11726(14) 0.29817(11) 0.0253(4) Uani 1 1 d . . . . .
C58 C 0.1521(2) 0.17855(13) 0.13169(10) 0.0251(5) Uani 1 1 d . . . . .
C9 C 0.0101(2) 0.02663(14) 0.28671(11) 0.0271(5) Uani 1 1 d . . . . .
C66 C 0.1874(2) 0.40487(13) 0.17737(10) 0.0246(4) Uani 1 1 d . . . . .
H66 H 0.233346 0.393694 0.209214 0.030 Uiso 1 1 calc R U . . .
C19 C 0.1168(2) 0.48804(14) 0.44719(10) 0.0257(5) Uani 1 1 d . . . . .
H19 H 0.127549 0.467870 0.481032 0.031 Uiso 1 1 calc R U . . .
C38 C 0.6530(2) 0.23432(14) 0.38045(10) 0.0259(5) Uani 1 1 d . . . . .
C36 C 0.8018(2) 0.59860(14) 0.27502(11) 0.0264(5) Uani 1 1 d . . . . .
H36A H 0.860200 0.601356 0.243115 0.040 Uiso 1 1 calc R U . . .
H36B H 0.828565 0.638490 0.315407 0.040 Uiso 1 1 calc R U . . .
H36C H 0.718737 0.614816 0.265341 0.040 Uiso 1 1 calc R U . . .
C60 C 0.1232(2) 0.33831(13) 0.13404(10) 0.0218(4) Uani 1 1 d . . . . .
C42 C 0.6304(2) -0.03014(14) 0.36583(12) 0.0303(5) Uani 1 1 d . . . . .
C28 C 0.7812(2) 0.33791(13) 0.27801(10) 0.0238(4) Uani 1 1 d . . . . .
H28 H 0.774044 0.280217 0.277521 0.029 Uiso 1 1 calc R U . . .
C48 C 0.1318(2) 0.02192(13) 0.08301(10) 0.0253(5) Uani 1 1 d . . . . .
H48 H 0.091036 0.028569 0.048155 0.030 Uiso 1 1 calc R U . . .
C15 C 0.0809(2) 0.46021(13) 0.33894(10) 0.0246(4) Uani 1 1 d . . . . .
H15 H 0.066864 0.420945 0.298281 0.030 Uiso 1 1 calc R U . . .
C26 C 0.6888(2) 0.39324(13) 0.38314(10) 0.0219(4) Uani 1 1 d . . . . .
C29 C 0.8304(2) 0.35400(14) 0.22830(11) 0.0261(5) Uani 1 1 d . . . . .
H29 H 0.859435 0.307604 0.193748 0.031 Uiso 1 1 calc R U . . .
C57 C 0.3168(2) -0.11333(15) 0.23345(13) 0.0337(5) Uani 1 1 d . . . . .
H57A H 0.369910 -0.113783 0.268072 0.051 Uiso 1 1 calc R U . . .
H57B H 0.352238 -0.151382 0.194517 0.051 Uiso 1 1 calc R U . . .
H57C H 0.233567 -0.133696 0.238802 0.051 Uiso 1 1 calc R U . . .
C16 C 0.0873(2) 0.54809(14) 0.34909(10) 0.0238(4) Uani 1 1 d . . . . .
H16 H 0.077827 0.567942 0.315020 0.029 Uiso 1 1 calc R U . . .
C52 C 0.3427(2) 0.13065(14) 0.27999(11) 0.0262(5) Uani 1 1 d . . . . .
H52 H 0.375994 0.176864 0.313559 0.031 Uiso 1 1 calc R U . . .
C40A C 0.6858(2) 0.08069(15) 0.32345(12) 0.0334(5) Uani 1 1 d . . . . .
H40A H 0.720896 0.095686 0.290568 0.040 Uiso 1 1 calc R U . . .
C37 C 0.6702(2) 0.30717(14) 0.38356(10) 0.0246(4) Uani 1 1 d . . . . .
C65 C 0.1850(2) 0.48781(13) 0.17448(10) 0.0257(5) Uani 1 1 d . . . . .
H65 H 0.229790 0.532565 0.204394 0.031 Uiso 1 1 calc R U . . .
C40 C 0.5841(2) 0.12083(14) 0.42126(11) 0.0305(5) Uani 1 1 d . . . . .
H40 H 0.548653 0.163337 0.456242 0.037 Uiso 1 1 calc R U . . .
C14 C 0.0949(2) 0.42925(13) 0.38798(10) 0.0239(4) Uani 1 1 d . . . . .
C18 C 0.1228(2) 0.57559(14) 0.45691(10) 0.0256(5) Uani 1 1 d . . . . .
H18 H 0.137760 0.614617 0.497543 0.031 Uiso 1 1 calc R U . . .
C62 C 0.0500(2) 0.43932(13) 0.08653(10) 0.0255(5) Uani 1 1 d . . . . .
H62 H 0.001362 0.450792 0.055628 0.031 Uiso 1 1 calc R U . . .
C20 C 0.1042(2) 0.70577(13) 0.42163(10) 0.0251(4) Uani 1 1 d . . . . .
C61 C 0.0519(2) 0.35648(14) 0.08904(10) 0.0267(5) Uani 1 1 d . . . . .
H61 H 0.004745 0.312028 0.060160 0.032 Uiso 1 1 calc R U . . .
C34 C 0.6238(2) 0.62513(14) 0.47895(11) 0.0286(5) Uani 1 1 d . . . . .
C3 C 0.0717(2) 0.17087(13) 0.35371(10) 0.0254(5) Uani 1 1 d . . . . .
C5 C -0.0387(2) 0.15030(15) 0.25403(11) 0.0293(5) Uani 1 1 d . . . . .
H5 H -0.034918 0.210390 0.260735 0.035 Uiso 1 1 calc R U . . .
C43 C 0.6811(2) -0.00473(15) 0.31928(14) 0.0380(6) Uani 1 1 d . . . . .
H43 H 0.713488 -0.047396 0.283472 0.046 Uiso 1 1 calc R U . . .
C7 C -0.0985(2) 0.00660(16) 0.19086(12) 0.0348(6) Uani 1 1 d . . . . .
H7 H -0.138322 -0.029897 0.154424 0.042 Uiso 1 1 calc R U . . .
C1 C 0.1144(2) 0.04299(14) 0.37707(11) 0.0308(5) Uani 1 1 d . . . . .
C2 C 0.1233(2) 0.13321(14) 0.39313(11) 0.0289(5) Uani 1 1 d . . . . .
H2 H 0.163823 0.167149 0.430205 0.035 Uiso 1 1 calc R U . . .
C56 C 0.1024(2) -0.13874(15) 0.03639(11) 0.0320(5) Uani 1 1 d . . . . .
C8 C -0.0470(2) -0.02950(15) 0.23079(11) 0.0306(5) Uani 1 1 d . . . . .
C41 C 0.5804(2) 0.03401(15) 0.41611(12) 0.0332(5) Uani 1 1 d . . . . .
H41 H 0.542375 0.018423 0.448093 0.040 Uiso 1 1 calc R U . . .
C67 C 0.1233(2) 0.59519(14) 0.12013(12) 0.0291(5) Uani 1 1 d . . . . .
C22 C 0.1041(2) 0.72885(14) 0.36243(11) 0.0298(5) Uani 1 1 d . . . . .
H22A H 0.180735 0.707896 0.339373 0.045 Uiso 1 1 calc R U . . .
H22B H 0.032453 0.701813 0.336764 0.045 Uiso 1 1 calc R U . . .
H22C H 0.099077 0.791615 0.373244 0.045 Uiso 1 1 calc R U . . .
C6 C -0.0944(2) 0.09567(16) 0.20179(12) 0.0332(5) Uani 1 1 d . . . . .
H6 H -0.130709 0.118212 0.172730 0.040 Uiso 1 1 calc R U . . .
C21 C 0.2157(3) 0.75042(14) 0.46164(12) 0.0352(6) Uani 1 1 d . . . . .
H21A H 0.292752 0.729009 0.439151 0.053 Uiso 1 1 calc R U . . .
H21B H 0.209885 0.812874 0.470861 0.053 Uiso 1 1 calc R U . . .
H21C H 0.215455 0.737832 0.500403 0.053 Uiso 1 1 calc R U . . .
C23 C -0.0163(3) 0.73915(16) 0.45669(13) 0.0366(6) Uani 1 1 d . . . . .
H23A H -0.017728 0.724883 0.494798 0.055 Uiso 1 1 calc R U . . .
H23B H -0.020769 0.801870 0.467110 0.055 Uiso 1 1 calc R U . . .
H23C H -0.087393 0.712068 0.430629 0.055 Uiso 1 1 calc R U . . .
C43A C 0.6388(3) -0.12484(15) 0.36256(15) 0.0404(6) Uani 1 1 d . . . . .
C70 C -0.0076(3) 0.62685(16) 0.11214(14) 0.0409(6) Uani 1 1 d . . . . .
H70A H -0.049515 0.583416 0.077512 0.061 Uiso 1 1 calc R U . . .
H70B H -0.055112 0.636226 0.150174 0.061 Uiso 1 1 calc R U . . .
H70C H -0.001547 0.681120 0.103629 0.061 Uiso 1 1 calc R U . . .
C10 C 0.1711(3) -0.00144(16) 0.41825(12) 0.0433(7) Uani 1 1 d . . . . .
C69 C 0.1972(3) 0.58399(18) 0.06038(14) 0.0451(7) Uani 1 1 d . . . . .
H69A H 0.156352 0.540577 0.025313 0.068 Uiso 1 1 calc R U . . .
H69B H 0.200240 0.639111 0.052948 0.068 Uiso 1 1 calc R U . . .
H69C H 0.281776 0.565166 0.064969 0.068 Uiso 1 1 calc R U . . .
C45 C 0.7723(3) -0.14088(17) 0.37833(13) 0.0424(6) Uani 1 1 d . . . . .
H45A H 0.828891 -0.129352 0.348710 0.064 Uiso 1 1 calc R U . . .
H45B H 0.792504 -0.102552 0.420275 0.064 Uiso 1 1 calc R U . . .
H45C H 0.781095 -0.201046 0.376108 0.064 Uiso 1 1 calc R U . . .
C44 C 0.5539(4) -0.1434(2) 0.4095(2) 0.0801(14) Uani 1 1 d . . . . .
H44A H 0.467456 -0.133544 0.400334 0.120 Uiso 1 1 calc R U . . .
H44B H 0.564129 -0.203543 0.407058 0.120 Uiso 1 1 calc R U . . .
H44C H 0.575538 -0.105049 0.451226 0.120 Uiso 1 1 calc R U . . .
C68 C 0.1879(4) 0.66246(17) 0.17368(16) 0.0567(9) Uani 1 1 d . . . . .
H68A H 0.271426 0.642378 0.178861 0.085 Uiso 1 1 calc R U . . .
H68B H 0.193788 0.716705 0.165134 0.085 Uiso 1 1 calc R U . . .
H68C H 0.140222 0.671811 0.211678 0.085 Uiso 1 1 calc R U . . .
C46 C 0.6105(4) -0.18681(17) 0.29706(19) 0.0757(13) Uani 1 1 d . . . . .
H46A H 0.665774 -0.174079 0.267438 0.114 Uiso 1 1 calc R U . . .
H46B H 0.623569 -0.246363 0.295492 0.114 Uiso 1 1 calc R U . . .
H46C H 0.524018 -0.179582 0.286413 0.114 Uiso 1 1 calc R U . . .
N2 N 0.71277(16) 0.56200(11) 0.37905(8) 0.0209(4) Uani 1 1 d . . . . .
N1 N 0.06030(19) -0.00920(11) 0.32664(9) 0.0290(4) Uani 1 1 d . . . . .
N3 N 0.20619(17) -0.07642(11) 0.13330(9) 0.0239(4) Uani 1 1 d . . . . .
F5 F 0.62267(17) 0.61237(10) 0.53333(7) 0.0457(4) Uani 1 1 d . . . . .
F6 F 0.50669(17) 0.64372(11) 0.46964(7) 0.0534(5) Uani 1 1 d . . . . .
F4 F 0.6905(2) 0.69461(10) 0.48610(9) 0.0701(7) Uani 1 1 d . . . . .
F2 F 0.24304(17) -0.06632(11) 0.38818(8) 0.0497(4) Uani 1 1 d . . . . .
F3 F 0.0849(2) -0.03413(14) 0.44526(10) 0.0746(7) Uani 1 1 d . . . . .
F1 F 0.2428(3) 0.05187(12) 0.46264(9) 0.0887(9) Uani 1 1 d . . . . .
C74 C 0.50369(19) 0.37211(13) 0.21741(10) 0.0202(4) Uani 1 1 d . . . . .
C80 C 0.48922(19) 0.46283(13) 0.23591(10) 0.0208(4) Uani 1 1 d . . . . .
C73 C 0.5555(2) 0.32870(13) 0.15800(10) 0.0246(4) Uani 1 1 d . . . . .
C84 C 0.5852(2) 0.16073(15) 0.12155(11) 0.0302(5) Uani 1 1 d . . . . .
C79 C 0.4374(2) 0.50939(13) 0.29521(10) 0.0227(4) Uani 1 1 d . . . . .
C89 C 0.5718(2) -0.06171(15) 0.12751(11) 0.0304(5) Uani 1 1 d . . . . .
H89 H 0.549634 -0.089010 0.156404 0.036 Uiso 1 1 calc R U . . .
C83 C 0.5733(2) 0.23710(14) 0.13749(10) 0.0284(5) Uani 1 1 d . . . . .
C78 C 0.3996(2) 0.46346(14) 0.33175(10) 0.0256(4) Uani 1 1 d . . . . .
H78 H 0.363040 0.493246 0.370740 0.031 Uiso 1 1 calc R U . . .
C86 C 0.6368(3) 0.01904(15) 0.04471(12) 0.0347(6) Uani 1 1 d . . . . .
H86 H 0.659699 0.046322 0.015916 0.042 Uiso 1 1 calc R U . . .
C90 C 0.5647(2) 0.02688(15) 0.14505(11) 0.0299(5) Uani 1 1 d . . . . .
H90 H 0.538015 0.059623 0.185618 0.036 Uiso 1 1 calc R U . . .
C88 C 0.6106(2) -0.11237(14) 0.06842(10) 0.0251(4) Uani 1 1 d . . . . .
C85 C 0.5964(2) 0.06862(14) 0.10367(11) 0.0276(5) Uani 1 1 d . . . . .
C91 C 0.6127(2) -0.21119(14) 0.05050(11) 0.0286(5) Uani 1 1 d . . . . .
C87 C 0.6436(2) -0.07019(15) 0.02794(11) 0.0329(5) Uani 1 1 d . . . . .
H87 H 0.671538 -0.103039 -0.012359 0.040 Uiso 1 1 calc R U . . .
C75 C 0.4660(2) 0.32848(13) 0.25778(10) 0.0230(4) Uani 1 1 d . . . . .
H75 H 0.477341 0.267907 0.246302 0.028 Uiso 1 1 calc R U . . .
C77 C 0.4135(2) 0.37339(14) 0.31320(10) 0.0253(4) Uani 1 1 d . . . . .
H77 H 0.385942 0.343549 0.339656 0.030 Uiso 1 1 calc R U . . .
C82 C 0.4277(2) 0.60564(14) 0.31596(11) 0.0298(5) Uani 1 1 d . . . . .
H82A H 0.374339 0.626017 0.352530 0.045 Uiso 1 1 calc R U . . .
H82B H 0.391875 0.622728 0.282579 0.045 Uiso 1 1 calc R U . . .
H82C H 0.510529 0.631159 0.326348 0.045 Uiso 1 1 calc R U . . .
C71 C 0.5669(2) 0.46572(15) 0.14472(11) 0.0285(5) Uani 1 1 d . . . . .
C72 C 0.5876(2) 0.37674(15) 0.12158(10) 0.0286(5) Uani 1 1 d . . . . .
H72 H 0.622931 0.350150 0.081782 0.034 Uiso 1 1 calc R U . . .
C92 C 0.4789(3) -0.24317(17) 0.05109(14) 0.0449(7) Uani 1 1 d . . . . .
H92A H 0.443194 -0.215875 0.092322 0.067 Uiso 1 1 calc R U . . .
H92B H 0.429194 -0.228095 0.020433 0.067 Uiso 1 1 calc R U . . .
H92C H 0.478925 -0.305936 0.040890 0.067 Uiso 1 1 calc R U . . .
C81 C 0.6019(3) 0.51930(18) 0.10549(13) 0.0398(6) Uani 1 1 d . . . . .
C93 C 0.6651(3) -0.25474(15) -0.01400(12) 0.0362(6) Uani 1 1 d . . . . .
H93A H 0.614354 -0.239526 -0.044270 0.054 Uiso 1 1 calc R U . . .
H93B H 0.750624 -0.235321 -0.015458 0.054 Uiso 1 1 calc R U . . .
H93C H 0.663904 -0.317437 -0.023843 0.054 Uiso 1 1 calc R U . . .
C94 C 0.6943(3) -0.23659(17) 0.09606(14) 0.0468(7) Uani 1 1 d . . . . .
H94A H 0.662653 -0.209330 0.138159 0.070 Uiso 1 1 calc R U . . .
H94B H 0.692980 -0.299417 0.085437 0.070 Uiso 1 1 calc R U . . .
H94C H 0.779700 -0.217300 0.093823 0.070 Uiso 1 1 calc R U . . .
N4 N 0.52124(18) 0.50914(11) 0.19884(9) 0.0246(4) Uani 1 1 d . . . . .

loop_
_atom_site_aniso_label
_atom_site_aniso_U_11
_atom_site_aniso_U_22
_atom_site_aniso_U_33
_atom_site_aniso_U_23
_atom_site_aniso_U_13
_atom_site_aniso_U_12
C11 0.0342(14) 0.0260(11) 0.0442(15) -0.0027(10) 0.0008(11) -0.0022(10)
F11A 0.1138(19) 0.0601(14) 0.0785(17) 0.0442(13) 0.0324(14) 0.0104(13)
F10A 0.0541(14) 0.0871(16) 0.0796(16) 0.0611(13) 0.0040(11) -0.0167(12)
F12A 0.111(3) 0.107(2) 0.0457(15) 0.0598(17) -0.0354(16) -0.057(2)
F7A 0.184(4) 0.0291(12) 0.0564(17) 0.0122(12) -0.077(2) -0.0165(18)
F9A 0.0681(15) 0.0455(12) 0.0780(15) -0.0235(11) -0.0333(13) 0.0251(11)
F8A 0.0827(17) 0.0892(17) 0.0770(16) -0.0071(13) 0.0137(13) -0.0554(14)
F11B 0.063(3) 0.060(2) 0.059(2) 0.0299(18) -0.0027(17) -0.0184(17)
F12B 0.047(2) 0.054(2) 0.054(2) 0.0312(17) -0.0064(16) 0.0006(16)
F10B 0.101(4) 0.092(3) 0.091(3) 0.036(2) 0.0099(19) -0.0021(19)
F7B 0.070(3) 0.070(3) 0.065(3) 0.0173(18) 0.0110(18) -0.0140(18)
F9B 0.059(2) 0.036(2) 0.046(2) 0.0177(16) -0.0153(17) -0.0052(16)
F8B 0.043(2) 0.045(2) 0.053(2) 0.0047(16) -0.0126(17) 0.0005(16)
C27 0.0160(10) 0.0211(9) 0.0253(10) 0.0089(8) -0.0030(8) 0.0006(8)
C50 0.0163(10) 0.0195(9) 0.0287(11) 0.0092(8) 0.0018(8) -0.0010(8)
C33 0.0149(10) 0.0204(9) 0.0239(10) 0.0083(8) -0.0027(8) 0.0001(7)
C55 0.0164(10) 0.0196(9) 0.0294(11) 0.0099(8) 0.0014(8) -0.0010(8)
C12 0.0269(12) 0.0230(10) 0.0284(11) 0.0061(8) 0.0041(9) 0.0016(9)
C32 0.0177(10) 0.0247(10) 0.0251(10) 0.0104(8) -0.0005(8) -0.0009(8)
C53 0.0208(11) 0.0326(11) 0.0311(12) 0.0151(10) -0.0017(9) -0.0022(9)
C25 0.0222(11) 0.0259(10) 0.0247(11) 0.0113(8) -0.0007(9) -0.0029(8)
C13 0.0220(11) 0.0247(10) 0.0294(11) 0.0066(9) 0.0025(9) 0.0009(8)
C31 0.0194(11) 0.0311(11) 0.0252(11) 0.0106(9) 0.0020(9) 0.0004(9)
C49 0.0208(11) 0.0190(9) 0.0313(11) 0.0114(8) 0.0041(9) 0.0016(8)
C64 0.0254(11) 0.0175(9) 0.0267(10) 0.0085(8) 0.0026(9) 0.0008(8)
C24 0.0191(10) 0.0215(10) 0.0250(11) 0.0066(8) 0.0010(8) -0.0002(8)
C39 0.0240(12) 0.0226(10) 0.0336(12) 0.0128(9) -0.0061(9) -0.0032(8)
C54 0.0204(11) 0.0229(10) 0.0337(12) 0.0130(9) -0.0001(9) -0.0002(8)
C59 0.0242(11) 0.0249(10) 0.0261(11) 0.0108(9) 0.0013(9) 0.0000(8)
C17 0.0180(10) 0.0206(9) 0.0270(10) 0.0084(8) -0.0011(8) 0.0019(8)
C51 0.0195(11) 0.0196(9) 0.0303(11) 0.0078(8) 0.0019(9) -0.0013(8)
C47 0.0229(11) 0.0221(10) 0.0281(11) 0.0063(8) -0.0010(9) -0.0010(8)
C4 0.0190(11) 0.0237(10) 0.0310(11) 0.0064(9) 0.0071(9) 0.0030(8)
C58 0.0264(12) 0.0223(10) 0.0271(11) 0.0088(8) -0.0018(9) -0.0015(8)
C9 0.0226(12) 0.0226(10) 0.0318(12) 0.0037(9) 0.0085(9) 0.0032(8)
C66 0.0250(12) 0.0241(10) 0.0276(11) 0.0126(9) -0.0043(9) 0.0001(8)
C19 0.0276(12) 0.0246(10) 0.0268(11) 0.0112(9) 0.0011(9) 0.0036(9)
C38 0.0245(11) 0.0277(11) 0.0284(11) 0.0132(9) -0.0034(9) -0.0006(9)
C36 0.0280(12) 0.0241(10) 0.0299(11) 0.0128(9) 0.0032(9) -0.0008(9)
C60 0.0219(11) 0.0193(9) 0.0260(10) 0.0098(8) 0.0036(8) 0.0016(8)
C42 0.0218(12) 0.0204(10) 0.0506(15) 0.0143(10) -0.0058(10) -0.0002(8)
C28 0.0202(11) 0.0197(9) 0.0317(11) 0.0089(8) 0.0001(9) 0.0022(8)
C48 0.0262(12) 0.0236(10) 0.0279(11) 0.0112(9) -0.0016(9) 0.0002(9)
C15 0.0206(11) 0.0231(10) 0.0253(10) 0.0021(8) -0.0021(9) 0.0003(8)
C26 0.0194(11) 0.0209(9) 0.0281(11) 0.0120(8) -0.0034(8) -0.0012(8)
C29 0.0203(11) 0.0238(10) 0.0304(11) 0.0042(9) 0.0032(9) 0.0043(8)
C57 0.0344(14) 0.0278(11) 0.0436(14) 0.0181(10) -0.0079(11) 0.0006(10)
C16 0.0222(11) 0.0258(10) 0.0246(10) 0.0103(8) -0.0015(9) 0.0017(8)
C52 0.0215(11) 0.0254(10) 0.0295(11) 0.0063(9) 0.0007(9) -0.0034(8)
C40A 0.0296(13) 0.0290(11) 0.0425(14) 0.0135(10) 0.0087(11) 0.0020(10)
C37 0.0233(11) 0.0269(11) 0.0257(11) 0.0114(9) -0.0023(9) -0.0001(9)
C65 0.0264(12) 0.0204(10) 0.0285(11) 0.0061(8) -0.0020(9) -0.0040(8)
C40 0.0394(14) 0.0231(10) 0.0285(11) 0.0083(9) -0.0005(10) -0.0019(10)
C14 0.0182(11) 0.0214(10) 0.0319(11) 0.0086(8) 0.0026(9) 0.0020(8)
C18 0.0287(12) 0.0220(10) 0.0243(10) 0.0053(8) 0.0001(9) 0.0027(9)
C62 0.0317(12) 0.0216(10) 0.0236(10) 0.0084(8) -0.0058(9) 0.0001(9)
C20 0.0263(12) 0.0199(9) 0.0288(11) 0.0077(8) -0.0012(9) 0.0022(8)
C61 0.0324(13) 0.0199(10) 0.0258(11) 0.0051(8) -0.0047(9) -0.0019(9)
C34 0.0290(12) 0.0268(11) 0.0295(12) 0.0089(9) 0.0044(10) -0.0016(9)
C3 0.0265(12) 0.0198(9) 0.0281(11) 0.0055(8) 0.0084(9) 0.0032(8)
C5 0.0211(11) 0.0279(11) 0.0373(13) 0.0090(10) 0.0055(10) 0.0054(9)
C43 0.0306(14) 0.0255(11) 0.0538(16) 0.0077(11) 0.0105(12) 0.0051(10)
C7 0.0201(12) 0.0399(13) 0.0347(13) -0.0001(10) 0.0007(10) 0.0010(10)
C1 0.0409(14) 0.0210(10) 0.0291(11) 0.0068(9) 0.0084(10) 0.0037(10)
C2 0.0353(13) 0.0221(10) 0.0263(11) 0.0041(9) 0.0049(10) 0.0013(9)
C56 0.0347(14) 0.0241(10) 0.0349(12) 0.0072(9) -0.0043(11) -0.0027(10)
C8 0.0201(11) 0.0277(11) 0.0359(13) 0.0001(9) 0.0063(10) -0.0012(9)
C41 0.0398(14) 0.0287(11) 0.0364(13) 0.0177(10) -0.0052(11) -0.0059(10)
C67 0.0316(13) 0.0189(9) 0.0401(13) 0.0144(9) -0.0019(10) -0.0018(9)
C22 0.0335(13) 0.0232(10) 0.0354(12) 0.0134(9) -0.0038(10) -0.0007(9)
C6 0.0206(12) 0.0414(13) 0.0363(13) 0.0114(10) -0.0004(10) 0.0051(10)
C21 0.0435(15) 0.0215(10) 0.0384(13) 0.0075(10) -0.0109(11) -0.0021(10)
C23 0.0389(15) 0.0315(12) 0.0424(14) 0.0163(11) 0.0104(12) 0.0158(11)
C43A 0.0367(15) 0.0205(11) 0.0660(18) 0.0174(11) -0.0034(13) 0.0062(10)
C70 0.0432(16) 0.0292(12) 0.0559(17) 0.0217(12) 0.0046(13) 0.0056(11)
C10 0.072(2) 0.0251(11) 0.0319(13) 0.0080(10) -0.0008(13) 0.0038(12)
C69 0.0423(16) 0.0447(15) 0.0592(18) 0.0319(14) 0.0094(14) 0.0010(12)
C45 0.0464(17) 0.0374(14) 0.0457(15) 0.0168(12) -0.0067(13) 0.0130(12)
C44 0.061(2) 0.0366(16) 0.161(4) 0.057(2) 0.041(3) 0.0110(15)
C68 0.083(2) 0.0238(12) 0.063(2) 0.0148(13) -0.0267(18) -0.0116(14)
C46 0.097(3) 0.0219(13) 0.102(3) 0.0129(15) -0.063(2) -0.0036(15)
N2 0.0167(9) 0.0218(8) 0.0254(9) 0.0096(7) 0.0009(7) 0.0005(7)
N1 0.0332(11) 0.0193(8) 0.0315(10) 0.0048(7) 0.0081(8) 0.0012(8)
N3 0.0218(9) 0.0188(8) 0.0312(10) 0.0084(7) 0.0005(8) 0.0001(7)
F5 0.0627(11) 0.0474(9) 0.0244(7) 0.0086(6) 0.0065(7) 0.0183(8)
F6 0.0504(10) 0.0597(10) 0.0382(9) 0.0007(8) -0.0014(8) 0.0321(8)
F4 0.0891(15) 0.0334(8) 0.0640(12) -0.0150(8) 0.0467(11) -0.0244(9)
F2 0.0582(11) 0.0468(9) 0.0492(9) 0.0230(8) 0.0029(8) 0.0160(8)
F3 0.0895(16) 0.0827(14) 0.0793(14) 0.0631(12) 0.0449(12) 0.0340(12)
F1 0.168(3) 0.0395(10) 0.0600(12) 0.0192(9) -0.0570(15) -0.0078(13)
C74 0.0158(10) 0.0205(9) 0.0240(10) 0.0073(8) -0.0026(8) -0.0029(8)
C80 0.0171(10) 0.0201(9) 0.0253(10) 0.0080(8) -0.0024(8) -0.0023(8)
C73 0.0218(11) 0.0224(10) 0.0270(11) 0.0049(8) -0.0020(9) -0.0025(8)
C84 0.0296(13) 0.0284(11) 0.0290(11) 0.0052(9) 0.0022(10) -0.0014(9)
C79 0.0178(11) 0.0194(9) 0.0292(11) 0.0059(8) -0.0034(8) -0.0016(8)
C89 0.0308(13) 0.0309(11) 0.0297(12) 0.0107(9) 0.0062(10) -0.0005(10)
C83 0.0276(12) 0.0275(11) 0.0258(11) 0.0033(9) 0.0011(9) -0.0010(9)
C78 0.0173(11) 0.0305(11) 0.0271(11) 0.0074(9) 0.0006(9) -0.0015(9)
C86 0.0475(16) 0.0245(11) 0.0319(12) 0.0090(9) 0.0108(11) 0.0022(10)
C90 0.0292(13) 0.0294(11) 0.0257(11) 0.0022(9) 0.0059(9) 0.0015(9)
C88 0.0224(11) 0.0230(10) 0.0288(11) 0.0071(9) 0.0008(9) 0.0009(8)
C85 0.0238(12) 0.0244(10) 0.0303(11) 0.0039(9) 0.0007(9) 0.0005(9)
C91 0.0324(13) 0.0209(10) 0.0316(12) 0.0080(9) 0.0010(10) -0.0025(9)
C87 0.0430(15) 0.0265(11) 0.0269(12) 0.0059(9) 0.0089(10) 0.0030(10)
C75 0.0207(11) 0.0192(9) 0.0303(11) 0.0099(8) -0.0013(9) -0.0032(8)
C77 0.0198(11) 0.0291(11) 0.0306(11) 0.0149(9) -0.0018(9) -0.0042(8)
C82 0.0273(12) 0.0242(10) 0.0351(12) 0.0063(9) -0.0022(10) 0.0016(9)
C71 0.0287(12) 0.0324(11) 0.0284(11) 0.0156(9) -0.0028(9) -0.0061(9)
C72 0.0294(12) 0.0333(12) 0.0227(11) 0.0088(9) 0.0025(9) -0.0024(9)
C92 0.0419(16) 0.0346(13) 0.0493(16) 0.0025(12) 0.0100(13) -0.0096(12)
C81 0.0415(16) 0.0445(14) 0.0418(15) 0.0255(12) 0.0057(12) -0.0041(12)
C93 0.0440(15) 0.0222(11) 0.0392(14) 0.0059(10) 0.0070(12) 0.0037(10)
C94 0.066(2) 0.0289(12) 0.0481(16) 0.0163(12) -0.0125(15) -0.0021(13)
N4 0.0237(10) 0.0229(8) 0.0299(10) 0.0124(7) -0.0008(8) -0.0017(7)

loop_
_atom_type_symbol
_atom_type_description
_atom_type_scat_dispersion_real
_atom_type_scat_dispersion_imag
_atom_type_scat_source
C C 0.0033 0.0016 'International Tables Vol C Tables 4.2.6.8 and 6.1.1.4'
H H 0.0000 0.0000 'International Tables Vol C Tables 4.2.6.8 and 6.1.1.4'
N N 0.0061 0.0033 'International Tables Vol C Tables 4.2.6.8 and 6.1.1.4'
F F 0.0171 0.0103 'International Tables Vol C Tables 4.2.6.8 and 6.1.1.4'

loop_
_geom_angle_atom_site_label_1
_geom_angle_atom_site_label_2
_geom_angle_atom_site_label_3
_geom_angle
C28 C27 C33 119.65(19)
C28 C27 C26 122.46(19)
C33 C27 C26 117.89(19)
C51 C50 C55 119.4(2)
C51 C50 C49 122.80(19)
C55 C50 C49 117.81(19)
N2 C33 C27 122.39(19)
N2 C33 C32 118.03(18)
C27 C33 C32 119.58(19)
N3 C55 C50 122.23(19)
N3 C55 C54 118.25(18)
C50 C55 C54 119.51(19)
C13 C12 C3 178.9(2)
C31 C32 C33 118.38(19)
C31 C32 C36 121.61(19)
C33 C32 C36 120.00(19)
C54 C53 C52 121.6(2)
C26 C25 C24 118.39(19)
C12 C13 C14 178.7(3)
C32 C31 C29 122.0(2)
C48 C49 C50 119.04(18)
C48 C49 C58 121.3(2)
C50 C49 C58 119.67(19)
C65 C64 C62 117.48(18)
C65 C64 C67 122.60(19)
C62 C64 C67 119.80(19)
N2 C24 C25 125.6(2)
N2 C24 C34 114.66(18)
C25 C24 C34 119.66(19)
C40A C39 C40 118.3(2)
C40A C39 C38 120.1(2)
C40 C39 C38 121.5(2)
C53 C54 C55 118.68(19)
C53 C54 C57 121.1(2)
C55 C54 C57 120.2(2)
C58 C59 C60 175.7(2)
C16 C17 C18 117.08(19)
C16 C17 C20 122.74(19)
C18 C17 C20 120.05(18)
C52 C51 C50 119.92(19)
N3 C47 C48 126.0(2)
N3 C47 C56 114.82(19)
C48 C47 C56 119.2(2)
C5 C4 C3 122.7(2)
C5 C4 C9 119.3(2)
C3 C4 C9 118.0(2)
C59 C58 C49 178.1(2)
N1 C9 C4 122.2(2)
N1 C9 C8 118.4(2)
C4 C9 C8 119.4(2)
C60 C66 C65 120.4(2)
C18 C19 C14 120.4(2)
C37 C38 C39 176.3(3)
C66 C60 C61 119.10(18)
C66 C60 C59 120.1(2)
C61 C60 C59 120.78(19)
C41 C42 C43 116.9(2)
C41 C42 C43A 122.6(2)
C43 C42 C43A 120.3(2)
C29 C28 C27 120.19(19)
C49 C48 C47 117.8(2)
C16 C15 C14 120.4(2)
C25 C26 C27 118.57(18)
C25 C26 C37 121.53(19)
C27 C26 C37 119.87(19)
C28 C29 C31 120.1(2)
C15 C16 C17 121.7(2)
C51 C52 C53 120.9(2)
C43 C40A C39 120.9(2)
C38 C37 C26 176.3(2)
C66 C65 C64 121.3(2)
C39 C40 C41 119.8(2)
C15 C14 C19 118.80(19)
C15 C14 C13 120.1(2)
C19 C14 C13 121.1(2)
C19 C18 C17 121.6(2)
C61 C62 C64 121.6(2)
C23 C20 C22 108.41(19)
C23 C20 C17 106.94(18)
C22 C20 C17 112.41(18)
C23 C20 C21 109.5(2)
C22 C20 C21 108.45(19)
C17 C20 C21 111.05(18)
C62 C61 C60 120.0(2)
F4 C34 F6 107.4(2)
F4 C34 F5 107.3(2)
F6 C34 F5 104.86(19)
F4 C34 C24 113.78(19)
F6 C34 C24 111.3(2)
F5 C34 C24 111.78(19)
C2 C3 C4 118.9(2)
C2 C3 C12 120.7(2)
C4 C3 C12 120.3(2)
C6 C5 C4 120.1(2)
C40A C43 C42 121.9(2)
C8 C7 C6 122.3(2)
N1 C1 C2 125.1(2)
N1 C1 C10 114.7(2)
C2 C1 C10 120.2(2)
C3 C2 C1 118.2(2)
F9A C56 F8A 105.0(3)
F7B C56 F9B 107.4(5)
F9A C56 F7A 103.7(3)
F8A C56 F7A 107.9(3)
F7B C56 F8B 111.5(6)
F9B C56 F8B 98.4(5)
F7B C56 C47 113.7(4)
F9A C56 C47 114.0(2)
F8A C56 C47 112.5(2)
F9B C56 C47 114.2(3)
F7A C56 C47 113.1(2)
F8B C56 C47 110.6(3)
C7 C8 C9 118.4(2)
C7 C8 C11 121.9(2)
C9 C8 C11 119.7(2)
C42 C41 C40 122.1(2)
C68 C67 C70 109.3(2)
C68 C67 C64 112.4(2)
C70 C67 C64 110.92(19)
C68 C67 C69 108.6(2)
C70 C67 C69 108.2(2)
C64 C67 C69 107.28(19)
C5 C6 C7 120.5(2)
C44 C43A C45 107.9(3)
C44 C43A C46 110.4(3)
C45 C43A C46 107.8(3)
C44 C43A C42 111.9(2)
C45 C43A C42 107.4(2)
C46 C43A C42 111.3(2)
F2 C10 F3 105.9(2)
F2 C10 F1 105.5(3)
F3 C10 F1 108.2(3)
F2 C10 C1 113.0(2)
F3 C10 C1 111.8(3)
F1 C10 C1 112.1(2)
C24 N2 C33 117.17(17)
C1 N1 C9 117.60(19)
C47 N3 C55 117.10(18)
C75 C74 C80 119.39(19)
C75 C74 C73 122.73(19)
C80 C74 C73 117.87(19)
N4 C80 C74 122.66(19)
N4 C80 C79 117.36(18)
C74 C80 C79 119.97(19)
C72 C73 C74 118.4(2)
C72 C73 C83 121.6(2)
C74 C73 C83 119.9(2)
C83 C84 C85 178.2(3)
C78 C79 C80 118.07(19)
C78 C79 C82 122.0(2)
C80 C79 C82 119.94(19)
C90 C89 C88 121.8(2)
C84 C83 C73 178.1(3)
C79 C78 C77 121.9(2)
C87 C86 C85 120.2(2)
C89 C90 C85 120.4(2)
C87 C88 C89 117.4(2)
C87 C88 C91 122.9(2)
C89 C88 C91 119.7(2)
C90 C85 C86 118.6(2)
C90 C85 C84 120.1(2)
C86 C85 C84 121.3(2)
C93 C91 C94 107.7(2)
C93 C91 C92 108.0(2)
C94 C91 C92 111.0(2)
C93 C91 C88 111.98(19)
C94 C91 C88 109.70(19)
C92 C91 C88 108.5(2)
C88 C87 C86 121.7(2)
C77 C75 C74 119.86(19)
C75 C77 C78 120.8(2)
N4 C71 C72 126.1(2)
N4 C71 C81 115.0(2)
C72 C71 C81 118.9(2)
C73 C72 C71 118.2(2)
F12B C81 F10B 109.8(5)
F10A C81 F12A 107.1(3)
F10A C81 F11A 107.4(3)
F12A C81 F11A 104.8(3)
F12B C81 F11B 104.1(4)
F10B C81 F11B 103.2(4)
F12B C81 C71 114.6(4)
F10A C81 C71 112.3(2)
F10B C81 C71 113.6(5)
F12A C81 C71 112.0(2)
F11A C81 C71 112.7(2)
F11B C81 C71 110.7(3)
C71 N4 C80 116.64(18)

loop_
_geom_bond_atom_site_label_1
_geom_bond_atom_site_label_2
_geom_bond_distance
C11 C8 1.506(3)
F11A C81 1.341(4)
F10A C81 1.287(4)
F12A C81 1.314(4)
F7A C56 1.316(4)
F9A C56 1.301(3)
F8A C56 1.301(4)
F11B C81 1.377(6)
F12B C81 1.272(6)
F10B C81 1.303(7)
F7B C56 1.246(8)
F9B C56 1.307(6)
F8B C56 1.326(7)
C27 C28 1.406(3)
C27 C33 1.423(3)
C27 C26 1.429(3)
C50 C51 1.416(3)
C50 C55 1.426(3)
C50 C49 1.428(3)
C33 N2 1.366(3)
C33 C32 1.430(3)
C55 N3 1.366(3)
C55 C54 1.428(3)
C12 C13 1.193(3)
C12 C3 1.434(3)
C32 C31 1.366(3)
C32 C36 1.501(3)
C53 C54 1.375(3)
C53 C52 1.404(3)
C25 C26 1.377(3)
C25 C24 1.405(3)
C13 C14 1.440(3)
C31 C29 1.415(3)
C49 C48 1.378(3)
C49 C58 1.433(3)
C64 C65 1.396(3)
C64 C62 1.401(3)
C64 C67 1.537(3)
C24 N2 1.312(3)
C24 C34 1.512(3)
C39 C40A 1.386(3)
C39 C40 1.392(3)
C39 C38 1.442(3)
C54 C57 1.499(3)
C59 C58 1.195(3)
C59 C60 1.441(3)
C17 C16 1.398(3)
C17 C18 1.404(3)
C17 C20 1.533(3)
C51 C52 1.364(3)
C47 N3 1.315(3)
C47 C48 1.403(3)
C47 C56 1.513(3)
C4 C5 1.418(3)
C4 C3 1.425(3)
C4 C9 1.426(3)
C9 N1 1.359(3)
C9 C8 1.439(3)
C66 C60 1.388(3)
C66 C65 1.391(3)
C19 C18 1.384(3)
C19 C14 1.395(3)
C38 C37 1.192(3)
C60 C61 1.397(3)
C42 C41 1.385(4)
C42 C43 1.386(4)
C42 C43A 1.539(3)
C28 C29 1.365(3)
C15 C16 1.388(3)
C15 C14 1.393(3)
C26 C37 1.435(3)
C40A C43 1.379(3)
C40 C41 1.395(3)
C62 C61 1.386(3)
C20 C23 1.530(3)
C20 C22 1.531(3)
C20 C21 1.537(3)
C34 F4 1.313(3)
C34 F6 1.333(3)
C34 F5 1.335(3)
C3 C2 1.375(3)
C5 C6 1.369(3)
C7 C8 1.367(4)
C7 C6 1.403(4)
C1 N1 1.319(3)
C1 C2 1.408(3)
C1 C10 1.506(4)
C67 C68 1.515(4)
C67 C70 1.536(4)
C67 C69 1.544(4)
C43A C44 1.523(5)
C43A C45 1.527(4)
C43A C46 1.534(4)
C10 F2 1.313(3)
C10 F3 1.329(4)
C10 F1 1.340(3)
C74 C75 1.412(3)
C74 C80 1.418(3)
C74 C73 1.424(3)
C80 N4 1.367(3)
C80 C79 1.432(3)
C73 C72 1.377(3)
C73 C83 1.434(3)
C84 C83 1.193(3)
C84 C85 1.437(3)
C79 C78 1.369(3)
C79 C82 1.497(3)
C89 C90 1.379(3)
C89 C88 1.396(3)
C78 C77 1.407(3)
C86 C87 1.390(3)
C86 C85 1.394(3)
C90 C85 1.392(3)
C88 C87 1.383(3)
C88 C91 1.539(3)
C91 C93 1.520(3)
C91 C94 1.528(4)
C91 C92 1.537(4)
C75 C77 1.361(3)
C71 N4 1.304(3)
C71 C72 1.398(3)
C71 C81 1.508(3)
